data_2105547
loop_
_publ_author_name
'Hager, O.'
'Foces-Foces, C.'
'Llamas-Saiz, A. L.'
'Weber, E.'

_publ_section_title
;
 Temperature-Dependent Phase Transitions in Two Crystalline Host--Guest
 Complexes Derived from Mandelic Acid
;
_journal_issue 1
_journal_name_full 'Acta Crystallographica Section B'
_journal_page_first 82
_journal_page_last 93
_journal_paper_doi 10.1107/S0108768197010471
_journal_volume 54
_journal_year 1998
_chemical_formula_moiety 'C29 H36 O2 . C3 H7 N O'
_chemical_formula_sum 'C32 H43 N O3'
_chemical_formula_weight 489.70
_chemical_name_systematic
;(R)-1,1-bis(4-tert-butylphenyl)-2-(4-methylphenyl)ethan-1,2-diol
 dimethylformamide 1:1 complex
;
_space_group_IT_number 1
_symmetry_cell_setting triclinic
_symmetry_space_group_name_Hall 'P 1'
_symmetry_space_group_name_H-M 'P 1'
_audit_creation_method from_xtal_archive_file_using_CIFIO
_cell_angle_alpha 88.736(10)
_cell_angle_beta 101.43(2)
_cell_angle_gamma 93.135(10)
_cell_formula_units_Z 2
_cell_length_a 14.417(3)
_cell_length_b 6.0303(4)
_cell_length_c 17.564(6)
_cell_measurement_reflns_used 69
_cell_measurement_temperature 270
_cell_measurement_theta_max 45
_cell_measurement_theta_min 2
_cell_volume 1494.4(6)
_computing_cell_refinement 'LSUCRE (Appleman, 1984)'
_computing_data_collection 'Philips PW1100'
_computing_data_reduction xtal_DIFDAT_SORTRF_ADDREF
_computing_molecular_graphics xtal_ORTEP
_computing_publication_material xtal_BONDLA_CIFIO
_computing_structure_refinement xtal_CRYLSQ
_computing_structure_solution 'SIR92 (Altomare et al., 1994)'
_diffrn_ambient_temperature 293
_diffrn_measurement_device 'Philips PW1100'
_diffrn_measurement_method \w/2\q
_diffrn_radiation_monochromator Graphite
_diffrn_radiation_source xray_tube
_diffrn_radiation_type 'Cu K\a'
_diffrn_radiation_wavelength 1.5418
_diffrn_reflns_av_sigmaI/netI .019
_diffrn_reflns_limit_h_max 16
_diffrn_reflns_limit_h_min -16
_diffrn_reflns_limit_k_max 7
_diffrn_reflns_limit_k_min 0
_diffrn_reflns_limit_l_max 20
_diffrn_reflns_limit_l_min -20
_diffrn_reflns_number 4980
_diffrn_reflns_reduction_process perpendicular_monochr_Lp
_diffrn_reflns_theta_max 64.36
_diffrn_reflns_theta_min 2.57
_diffrn_standards_decay_% 0
_diffrn_standards_interval_time 90
_diffrn_standards_number 2
_exptl_absorpt_coefficient_mu 0.5340
_exptl_absorpt_correction_type none
_exptl_crystal_colour Colorless
_exptl_crystal_density_diffrn 1.088
_exptl_crystal_density_method 'not measured'
_exptl_crystal_description Prism
_exptl_crystal_F_000 532
_exptl_crystal_size_max 0.40
_exptl_crystal_size_mid 0.33
_exptl_crystal_size_min 0.20
_refine_diff_density_max .532
_refine_diff_density_min -.252
_refine_ls_abs_structure_details
;     The absolute configuration was assigned to agree
      with the known chirality at C2 obtained from a
      previous determitation (Weber et al., 1997b)
;
_refine_ls_abs_structure_Flack 0
_refine_ls_extinction_coef 5256.552
_refine_ls_extinction_method 'Zachariasen (1968)'
_refine_ls_goodness_of_fit_all .95
_refine_ls_goodness_of_fit_obs .952
_refine_ls_hydrogen_treatment noref
_refine_ls_matrix_type full
_refine_ls_number_constraints 0
_refine_ls_number_parameters 664
_refine_ls_number_reflns 3474
_refine_ls_number_restraints 0
_refine_ls_R_factor_all .093
_refine_ls_R_factor_obs .071
_refine_ls_shift/esd_max 0.060
_refine_ls_shift/esd_mean .09
_refine_ls_structure_factor_coef F
_refine_ls_weighting_scheme
; Weighting scheme: empirical to
  give no trends in <wF^2^> vs
  <|F~obs~|> and <sin\q/\l>
;
_refine_ls_wR_factor_all .102
_refine_ls_wR_factor_obs .083
_reflns_number_observed 3474
_reflns_number_total 4980
_reflns_observed_criterion I>2\s(I)
_cod_data_source_file bm0010.cif
_cod_data_source_block 2b
_cod_original_sg_symbol_Hall P_1
_cod_original_formula_sum 'C32 H43 N1 O3 '
_cod_database_code 2105547

loop_
_symmetry_equiv_pos_as_xyz
+x,+y,+z

loop_
_atom_site_aniso_label
_atom_site_aniso_U_11
_atom_site_aniso_U_22
_atom_site_aniso_U_33
_atom_site_aniso_U_12
_atom_site_aniso_U_13
_atom_site_aniso_U_23
N101 .092(7) .136(9) .114(8) -.028(6) .041(6) -.019(7)
O106 .144(8) .116(6) .165(9) -.034(6) .085(7) -.006(6)
C103 .110(9) .118(9) .106(8) -.006(8) .066(8) -.004(7)
C108 .09(2) .26(5) .12(3) -.02(2) .017(18) -.05(3)
C108a .28(7) .28(6) .07(2) .09(5) .01(3) .02(3)
C109 .163(15) .124(12) .27(2) -.049(11) .108(17) -.040(14)
C101 .045(3) .046(4) .043(3) -.003(3) .003(3) -.003(3)
C102 .055(4) .054(4) .043(4) .002(3) .011(3) -.002(3)
C131 .053(4) .058(4) .039(3) .007(3) .003(3) .001(3)
C132 .065(5) .103(7) .055(5) .027(5) -.002(4) -.014(4)
C133 .072(6) .130(9) .077(6) .042(6) .005(5) .013(6)
C134 .068(6) .130(8) .047(5) -.009(5) -.002(4) -.001(5)
C135 .101(7) .084(6) .070(6) -.004(6) -.027(5) -.007(5)
C136 .082(6) .080(6) .048(4) .015(4) -.005(4) -.008(4)
C137 .088(8) .224(16) .057(6) .009(9) -.017(5) .010(7)
O104 .056(3) .050(3) .052(3) .005(2) .014(2) -.008(2)
O105 .055(3) .073(3) .060(3) .002(2) .014(2) .001(2)
C111 .041(3) .054(4) .047(4) -.001(3) .009(3) -.002(3)
C112 .091(6) .064(5) .071(6) -.007(5) -.020(5) .007(4)
C113 .084(6) .064(5) .074(5) -.003(4) -.015(5) .004(4)
C114 .044(4) .076(5) .067(5) .011(4) -.006(4) -.006(4)
C115 .086(6) .069(6) .089(7) .012(5) -.032(5) .009(5)
C116 .066(5) .060(5) .074(5) -.002(4) -.017(4) .005(4)
C117 .071(6) .095(7) .093(7) .013(5) -.023(5) -.024(6)
C118 .050(5) .235(17) .125(10) .013(7) -.011(6) -.066(11)
C119 .147(11) .129(10) .064(6) .017(8) -.008(7) .000(6)
C120 .129(11) .157(13) .152(13) .025(10) -.091(10) -.047(11)
C121 .051(4) .046(3) .035(3) .002(3) .005(3) -.007(3)
C122 .063(5) .051(4) .072(5) -.009(3) .016(4) -.012(4)
C123 .064(5) .052(4) .072(5) -.001(3) .026(4) -.020(4)
C124 .057(4) .056(4) .046(4) .007(3) .005(3) -.001(3)
C125 .050(4) .052(4) .056(4) -.001(3) .011(3) -.007(3)
C126 .054(4) .055(4) .056(4) .001(3) .008(3) -.015(3)
C127 .055(4) .059(4) .062(4) .009(3) .014(3) .005(3)
C128 .074(6) .146(11) .113(9) .031(6) .028(6) .016(7)
C129 .088(7) .148(10) .094(7) -.011(7) .036(6) -.055(7)
C130 .125(10) .100(8) .172(13) -.011(7) .097(10) -.001(8)
N201 .075(5) .107(6) .100(6) .025(5) .045(5) .010(5)
O206 .120(6) .126(6) .134(7) .053(5) .059(5) .007(5)
C203 .085(6) .102(7) .084(6) .024(6) .042(5) .013(5)
C208 .122(12) .31(3) .124(13) .041(14) .000(10) -.074(14)
C209 .090(13) .14(3) .23(4) .015(14) .043(18) -.06(2)
C209a .15(4) .11(2) .26(5) .12(3) .19(4) .15(3)
C201 .051(4) .048(4) .043(4) .005(3) .005(3) -.002(3)
C202 .051(4) .061(4) .049(4) .004(3) .014(3) -.009(3)
C231 .055(4) .069(5) .038(3) .003(3) .010(3) .002(3)
C232 .082(6) .108(7) .061(5) -.031(5) -.008(5) .010(5)
C233 .074(7) .193(13) .067(6) -.051(7) -.013(5) .005(8)
C234 .084(7) .150(10) .048(5) .027(7) -.003(5) -.004(6)
C235 .141(11) .101(8) .076(7) .030(8) -.032(7) .004(6)
C236 .100(7) .078(6) .064(5) .000(5) -.025(5) .013(4)
C237 .110(10) .28(2) .063(7) .044(11) -.032(7) -.012(9)
O204 .058(3) .054(3) .045(3) .005(2) .010(2) .002(2)
O205 .059(3) .077(3) .060(3) .010(3) .023(3) -.004(3)
C211 .036(3) .056(4) .052(4) .006(3) .006(3) -.005(3)
C212 .075(5) .058(4) .050(4) .013(4) -.009(4) -.014(3)
C213 .080(6) .066(5) .061(5) .022(4) -.004(4) -.008(4)
C214 .049(4) .065(5) .056(4) .005(3) -.004(3) -.001(4)
C215 .056(4) .065(5) .074(5) .010(4) -.009(4) -.022(4)
C216 .060(4) .062(5) .065(5) .017(4) -.002(4) -.014(4)
C217 .051(5) .085(6) .080(6) .005(4) -.014(4) -.005(4)
C218 .050(6) .27(2) .120(10) -.008(8) -.002(6) .011(11)
C219 .155(11) .087(7) .062(6) .018(7) -.029(6) -.006(5)
C220 .151(12) .098(8) .119(10) .015(8) -.066(9) .014(7)
C221 .042(3) .045(4) .046(3) .008(3) .005(3) -.002(3)
C222 .044(4) .060(4) .072(5) .017(3) .017(3) .016(4)
C223 .063(5) .061(5) .069(5) .010(4) .015(4) .015(4)
C224 .049(4) .061(4) .047(4) .013(3) .003(3) .001(3)
C225 .055(4) .062(5) .086(6) .020(4) .024(4) .007(4)
C226 .057(4) .058(4) .069(5) .017(4) .012(4) .014(4)
C227 .053(4) .064(5) .066(5) .012(4) .022(4) .005(4)
C228 .077(6) .140(10) .085(7) .004(6) .042(5) -.014(6)
C229 .058(5) .125(9) .086(7) .010(5) .005(5) .020(6)
C230 .068(6) .096(7) .120(8) .006(5) .042(6) .016(6)

loop_
_atom_site_label
_atom_site_fract_x
_atom_site_fract_y
_atom_site_fract_z
_atom_site_U_iso_or_equiv
_atom_site_thermal_displace_type
N101 -.1333(9) .585(2) .8710(8) .112(7) Uani
O106 -.0095(8) .8272(19) .8858(7) .135(7) Uani
C103 -.0578(11) .684(2) .9095(8) .105(8) Uani
C108 -.155(3) .582(9) .788(3) .16(3) Uani
C108a -.181(5) .700(11) .804(2) .21(4) Uani
C109 -.1787(15) .407(3) .9036(15) .178(16) Uani
C101 .14056 .40000 .78721 .046(3) Uani
C102 .1434(6) .2397(14) .8570(5) .050(3) Uani
C131 .2304(7) .2692(15) .9208(5) .051(3) Uani
C132 .2979(7) .115(2) .9327(6) .076(5) Uani
C133 .3759(8) .137(2) .9959(7) .093(6) Uani
C134 .3852(8) .307(2) 1.0456(6) .084(6) Uani
C135 .3181(9) .464(2) 1.0338(7) .091(6) Uani
C136 .2406(8) .4464(18) .9725(6) .072(5) Uani
C137 .4668(10) .322(3) 1.1162(7) .128(9) Uani
O104 .1369(5) .6257(13) .8130(4) .052(2) Uani
O105 .0604(6) .2699(13) .8879(5) .062(3) Uani
C111 .0545(6) .3465(15) .7228(5) .047(3) Uani
C112 .0113(8) .1390(17) .7103(6) .081(5) Uani
C113 -.0645(8) .0945(17) .6488(6) .078(5) Uani
C114 -.0986(7) .2599(17) .5962(6) .064(4) Uani
C115 -.0560(9) .4642(18) .6099(7) .088(6) Uani
C116 .0191(7) .5114(17) .6715(6) .071(4) Uani
C117 -.1799(8) .216(2) .5280(7) .091(6) Uani
C118 -.2635(9) .323(3) .5380(9) .139(10) Uani
C119 -.1553(12) .348(3) .4521(7) .117(8) Uani
C120 -.1884(12) -.014(3) .5014(11) .161(11) Uani
C121 .2296(6) .3933(15) .7535(5) .044(3) Uani
C122 .2510(7) .1976(16) .7208(6) .062(4) Uani
C123 .3306(7) .1869(16) .6897(6) .061(4) Uani
C124 .3936(7) .3725(16) .6878(5) .053(4) Uani
C125 .3702(6) .5661(15) .7180(5) .052(4) Uani
C126 .2921(7) .5753(15) .7512(5) .055(4) Uani
C127 .4826(7) .3564(15) .6542(6) .058(4) Uani
C128 .5531(9) .218(3) .7124(8) .109(8) Uani
C129 .4609(9) .224(2) .5775(8) .107(7) Uani
C130 .5300(11) .578(2) .6406(10) .124(9) Uani
N201 .1262(7) 1.1032(18) .1297(6) .089(5) Uani
O206 .0088(8) 1.3359(18) .1136(7) .120(6) Uani
C203 .0559(9) 1.209(2) .0884(7) .086(6) Uani
C208 .1537(13) 1.129(4) .2118(12) .185(16) Uani
C209 .167(3) .937(7) .099(3) .15(3) Uani
C209a .181(5) .940(8) .097(4) .15(3) Uani
C201 -.1509(6) .8560(15) .2069(5) .048(3) Uani
C202 -.1510(6) .7046(15) .1366(5) .053(4) Uani
C231 -.2362(7) .7257(16) .0724(5) .054(4) Uani
C232 -.3037(9) .551(2) .0593(6) .088(6) Uani
C233 -.3842(9) .570(3) -.0011(7) .117(8) Uani
C234 -.3978(9) .748(3) -.0481(6) .095(7) Uani
C235 -.3291(12) .917(2) -.0348(7) .113(8) Uani
C236 -.2495(9) .9050(19) .0244(6) .087(5) Uani
C237 -.4842(12) .758(4) -.1125(8) .155(12) Uani
O204 -.1439(5) 1.0840(13) .1819(4) .052(2) Uani
O205 -.0671(6) .7609(14) .1074(5) .064(3) Uani
C211 -.0655(6) .8168(15) .2738(5) .048(3) Uani
C212 -.0188(7) .6204(16) .2839(6) .063(4) Uani
C213 .0536(8) .5890(17) .3476(6) .071(5) Uani
C214 .0826(7) .7521(16) .4026(5) .058(4) Uani
C215 .0349(7) .9462(17) .3918(6) .068(4) Uani
C216 -.0372(7) .9786(16) .3285(6) .064(4) Uani
C217 .1637(7) .7209(19) .4719(7) .075(5) Uani
C218 .2561(9) .812(4) .4487(10) .150(12) Uani
C219 .1511(11) .856(2) .5422(7) .108(7) Uani
C220 .1658(12) .482(2) .5017(9) .135(9) Uani
C221 -.2417(6) .8196(15) .2371(5) .045(3) Uani
C222 -.2638(7) .6172(16) .2703(6) .058(4) Uani
C223 -.3454(7) .5842(16) .2994(6) .064(4) Uani
C224 -.4106(7) .7469(16) .2975(5) .053(4) Uani
C225 -.3865(7) .9502(17) .2638(6) .066(4) Uani
C226 -.3050(7) .9858(16) .2346(6) .061(4) Uani
C227 -.4995(7) .7167(16) .3323(6) .060(4) Uani
C228 -.4821(9) .844(2) .4079(7) .097(7) Uani
C229 -.5847(8) .809(2) .2770(7) .091(6) Uani
C230 -.5228(8) .473(2) .3498(8) .092(6) Uani
H103 -.03691 .64065 .96411 .10300 Uiso
H108a -.10535 .45579 .77957 .13800 Uiso
H108b -.21665 .46839 .75957 .13800 Uiso
H108c -.12084 .69958 .76412 .19200 Uiso
H108aa -.19002 .82051 .80418 .19100 Uiso
H108ab -.15505 .69419 .76567 .13800 Uiso
H108ac -.21970 .59269 .76511 .19100 Uiso
H109a -.14182 .39752 .95781 .16200 Uiso
H109c -.17224 .26950 .88075 .16200 Uiso
H109b -.24068 .42606 .90603 .16200 Uiso
H102 .14158 .09356 .83754 .05000 Uiso
H132 .28872 -.01599 .89706 .07600 Uiso
H133 .42046 .01689 1.00118 .09100 Uiso
H135 .32559 .59079 1.06854 .08800 Uiso
H136 .19132 .55175 .96449 .07100 Uiso
H137a .50765 .45169 1.11760 .12200 Uiso
H137b .50762 .19712 1.12138 .12200 Uiso
H137c .44430 .31433 1.16311 .12200 Uiso
H104 .08423 .63274 .83820 .05200 Uiso
H105 .03851 .13530 .88807 .06200 Uiso
H112 .03476 .01716 .74276 .07800 Uiso
H113 -.09612 -.05563 .64379 .07800 Uiso
H115 -.08314 .58342 .57989 .08500 Uiso
H116 .04802 .66094 .67673 .07300 Uiso
H118a -.28764 .25720 .58286 .13200 Uiso
H118b -.25393 .47640 .54826 .13200 Uiso
H118c -.31718 .30589 .49536 .13200 Uiso
H119a -.09475 .29749 .43997 .11300 Uiso
H119b -.14605 .51419 .46307 .11300 Uiso
H119c -.20785 .32389 .40707 .11300 Uiso
H120a -.14326 -.10302 .53387 .14800 Uiso
H120b -.24943 -.08682 .50029 .14800 Uiso
H120c -.17626 -.02619 .44937 .14800 Uiso
H122 .20508 .07189 .71638 .06100 Uiso
H123 .34517 .04878 .66912 .06100 Uiso
H125 .41108 .69487 .71676 .05300 Uiso
H126 .27930 .70899 .77478 .05500 Uiso
H128a .56957 .27304 .76323 .10300 Uiso
H128b .52810 .06176 .71917 .10300 Uiso
H128c .61115 .19832 .69613 .10300 Uiso
H129a .43543 .07832 .58262 .10200 Uiso
H129b .41567 .29718 .53751 .10200 Uiso
H129c .51542 .21038 .55737 .10200 Uiso
H130a .48583 .65306 .59743 .12600 Uiso
H130b .53858 .66639 .68231 .12600 Uiso
H130c .58457 .56003 .62124 .12600 Uiso
H203 .04121 1.18443 .03376 .08400 Uiso
H208a .09766 1.08269 .23399 .03600 Uiso
H208b .20351 1.04895 .23623 .03600 Uiso
H208c .16647 1.28384 .22689 .03600 Uiso
H209a .13248 .90511 .04052 .10700 Uiso
H209b .23039 .96265 .09041 .10700 Uiso
H209c .16260 .79128 .11982 .10700 Uiso
H209aa .16205 .84109 .07837 .12600 Uiso
H209ab .23245 1.06139 .07537 .12600 Uiso
H209ac .25405 .88309 .14207 .12600 Uiso
H202 -.15020 .55511 .15444 .05400 Uiso
H232 -.29527 .41599 .09193 .08600 Uiso
H233 -.43093 .42502 -.00735 .11500 Uiso
H235 -.34192 1.04745 -.06754 .11300 Uiso
H236 -.19618 1.02572 .03081 .08500 Uiso
H237a -.54135 .73679 -.08593 .16200 Uiso
H237b -.48375 .62799 -.14593 .16200 Uiso
H237c -.49565 .89109 -.14603 .16200 Uiso
H204 -.09602 1.10744 .14490 .05200 Uiso
H205 -.04484 .63997 .11099 .06300 Uiso
H212 -.03582 .50481 .24515 .06500 Uiso
H213 .08304 .44588 .35384 .07300 Uiso
H215 .05101 1.06251 .42934 .06700 Uiso
H216 -.06751 1.12180 .32057 .06300 Uiso
H218a .30188 .84423 .49311 .14700 Uiso
H218b .27730 .71995 .41559 .14700 Uiso
H218c .24269 .95422 .42107 .14700 Uiso
H219a .18303 1.00065 .54449 .10500 Uiso
H219b .08575 .88075 .54177 .10500 Uiso
H219c .17531 .78767 .59114 .10500 Uiso
H220a .19725 .47538 .55457 .13000 Uiso
H220b .10263 .42280 .49887 .13000 Uiso
H220c .19626 .39104 .47230 .13000 Uiso
H222 -.22123 .49908 .27310 .05700 Uiso
H223 -.36000 .44736 .32317 .06300 Uiso
H225 -.43196 1.06370 .25965 .06500 Uiso
H226 -.29200 1.12562 .21017 .05900 Uiso
H228a -.41669 .88472 .42478 .09900 Uiso
H228b -.50211 .75105 .44648 .09900 Uiso
H228c -.51612 .97475 .40264 .09900 Uiso
H229a -.60613 .93658 .29574 .09100 Uiso
H229b -.63768 .69868 .26920 .09100 Uiso
H229c -.57119 .83867 .22655 .09100 Uiso
H230a -.54737 .38760 .30508 .08700 Uiso
H230b -.46900 .40147 .37831 .08700 Uiso
H230c -.56809 .45943 .38281 .08700 Uiso

loop_
_atom_type_symbol
_atom_type_scat_dispersion_real
_atom_type_scat_dispersion_imag
_atom_type_scat_source
C .017 .009 International_Tables_for_X-Ray_Crystallography
H 0 0 International_Tables_for_X-Ray_Crystallography
O .047 .032 International_Tables_for_X-Ray_Crystallography
N .029 .018 International_Tables_for_X-Ray_Crystallography

loop_
_geom_angle_atom_site_label_1
_geom_angle_atom_site_label_2
_geom_angle_atom_site_label_3
_geom_angle
C103 N101 C109 120.9(15)
C103 N101 C108a 116(3)
C103 N101 C108 123(2)
C109 N101 C108a 121(3)
C109 N101 C108 112(2)
C108a N101 C108 37(3)
H103 C103 O106 115.5(14)
H103 C103 N101 117.8(15)
O106 C103 N101 126.6(14)
H108ab C108 C108a 60(5)
H108ab C108 H108ac 78(4)
H108ab C108 H108c 30.3(18)
H108ab C108 H108a 119(5)
H108ab C108 H108b 110(4)
H108ab C108 N101 119(5)
C108a C108 H108ac 67(5)
C108a C108 H108c 81(6)
C108a C108 H108a 164(6)
C108a C108 H108b 106(5)
C108a C108 N101 72(4)
H108ac C108 H108c 106(5)
H108ac C108 H108a 129(5)
H108ac C108 H108b 41.9(17)
H108ac C108 N101 116(4)
H108c C108 H108a 92(3)
H108c C108 H108b 128(4)
H108c C108 N101 113(4)
H108a C108 H108b 90(4)
H108a C108 N101 98(3)
H108b C108 N101 117(4)
H108aa C108a H108ab 101(6)
H108aa C108a C108 154(9)
H108aa C108a H108ac 123(6)
H108aa C108a H108c 101(6)
H108aa C108a N101 123(5)
H108ab C108a C108 53(5)
H108ab C108a H108ac 71(3)
H108ab C108a H108c 18.2(19)
H108ab C108a N101 114(6)
C108 C108a H108ac 59(4)
C108 C108a H108c 52(4)
C108 C108a N101 72(5)
H108ac C108a H108c 86(4)
H108ac C108a N101 111(5)
H108c C108a N101 100(4)
H109b C109 H109c 111(2)
H109b C109 H109a 108(3)
H109b C109 N101 115.2(18)
H109c C109 H109a 105.6(19)
H109c C109 N101 113(2)
H109a C109 N101 103.6(16)
O104 C101 C121 106.5(5)
O104 C101 C111 109.2(4)
O104 C101 C102 109.2(5)
C121 C101 C111 108.7(5)
C121 C101 C102 111.6(5)
C111 C101 C102 111.5(5)
H102 C102 O105 109.9(8)
H102 C102 C131 108.0(8)
H102 C102 C101 106.9(7)
O105 C102 C131 109.5(7)
O105 C102 C101 107.3(6)
C131 C102 C101 115.1(7)
C132 C131 C136 118.3(8)
C132 C131 C13136 59.7(6)
C132 C131 C102 120.6(8)
C136 C131 C13136 58.7(6)
C136 C131 C102 121.0(9)
C13136 C131 C102 176.3(9)
H132 C132 C131 118.1(9)
H132 C132 C13136 177.6(11)
H132 C132 C133 121.9(11)
C131 C132 C13136 61.6(6)
C131 C132 C133 120.0(11)
C13136 C132 C133 58.3(7)
H133 C133 C134 123.5(11)
H133 C133 C13136 174.3(12)
H133 C133 C132 115.0(12)
C134 C133 C13136 61.9(8)
C134 C133 C132 121.4(12)
C13136 C133 C132 59.5(7)
C133 C134 C135 119.0(10)
C133 C134 C13136 59.7(7)
C133 C134 C137 120.8(12)
C135 C134 C13136 59.4(7)
C135 C134 C137 120.1(12)
C13136 C134 C137 177.3(11)
H135 C135 C13136 178.5(12)
H135 C135 C134 119.4(11)
H135 C135 C136 119.7(12)
C13136 C135 C134 61.1(7)
C13136 C135 C136 59.8(7)
C134 C135 C136 120.9(11)
H136 C136 C13136 177.7(11)
H136 C136 C135 122.1(11)
H136 C136 C131 117.5(9)
C13136 C136 C135 59.4(7)
C13136 C136 C131 61.0(6)
C135 C136 C131 120.4(10)
H137c C137 H137a 107.5(15)
H137c C137 H137b 102.5(14)
H137c C137 C134 111.5(12)
H137a C137 H137b 105.9(13)
H137a C137 C134 114.8(13)
H137b C137 C134 113.8(14)
H104 O104 C101 108.6(6)
H105 O105 C102 99.7(8)
C112 C111 C116 116.6(8)
C112 C111 C11116 58.1(6)
C112 C111 C101 123.9(8)
C116 C111 C11116 58.5(5)
C116 C111 C101 119.4(7)
C11116 C111 C101 176.6(8)
H112 C112 C11116 176.0(12)
H112 C112 C111 120.0(10)
H112 C112 C113 117.6(10)
C11116 C112 C111 62.8(6)
C11116 C112 C113 59.5(6)
C111 C112 C113 122.3(9)
H113 C113 C11116 176.6(12)
H113 C113 C114 119.4(10)
H113 C113 C112 119.6(10)
C11116 C113 C114 62.2(6)
C11116 C113 C112 58.8(6)
C114 C113 C112 121.0(9)
C115 C114 C113 115.9(9)
C115 C114 C11116 57.8(6)
C115 C114 C117 121.7(10)
C113 C114 C11116 58.1(6)
C113 C114 C117 122.3(9)
C11116 C114 C117 179.6(9)
H115 C115 C11116 172.8(14)
H115 C115 C114 117.8(11)
H115 C115 C116 118.1(10)
C11116 C115 C114 63.7(7)
C11116 C115 C116 59.9(7)
C114 C115 C116 123.6(10)
H116 C116 C11116 176.9(11)
H116 C116 C111 120.2(9)
H116 C116 C115 119.2(10)
C11116 C116 C111 62.3(6)
C11116 C116 C115 58.2(6)
C111 C116 C115 120.5(9)
C118 C117 C120 119.4(13)
C118 C117 C114 111.3(11)
C118 C117 C119 101.2(11)
C120 C117 C114 113.3(11)
C120 C117 C119 101.2(12)
C114 C117 C119 108.6(10)
H118b C118 H118c 106.9(17)
H118b C118 H118a 105.3(17)
H118b C118 C117 114.4(12)
H118c C118 H118a 103.6(13)
H118c C118 C117 115.2(16)
H118a C118 C117 110.5(15)
H119c C119 H119a 110.1(13)
H119c C119 H119b 109.0(14)
H119c C119 C117 110.0(13)
H119a C119 H119b 107.7(15)
H119a C119 C117 110.3(12)
H119b C119 C117 109.7(12)
H120a C120 H120b 106.5(18)
H120a C120 H120c 105.8(19)
H120a C120 C117 111.2(15)
H120b C120 H120c 105.8(16)
H120b C120 C117 114.4(17)
H120c C120 C117 112.5(16)
C126 C121 C122 116.4(9)
C126 C121 C12126 58.1(6)
C126 C121 C101 123.5(8)
C122 C121 C12126 58.3(6)
C122 C121 C101 120.1(7)
C12126 C121 C101 178.1(7)
H122 C122 C123 120.1(10)
H122 C122 C12126 174.5(10)
H122 C122 C121 118.3(10)
C123 C122 C12126 59.8(6)
C123 C122 C121 121.4(9)
C12126 C122 C121 61.6(6)
H123 C123 C12126 178.9(9)
H123 C123 C122 120.0(9)
H123 C123 C124 118.3(11)
C12126 C123 C122 60.2(6)
C12126 C123 C124 61.5(6)
C122 C123 C124 121.7(9)
C125 C124 C123 116.4(9)
C125 C124 C12126 58.5(6)
C125 C124 C127 122.7(8)
C123 C124 C12126 58.0(6)
C123 C124 C127 120.9(9)
C12126 C124 C127 178.5(8)
H125 C125 C12126 179.6(10)
H125 C125 C126 119.9(9)
H125 C125 C124 118.1(10)
C12126 C125 C126 59.7(6)
C12126 C125 C124 62.3(6)
C126 C125 C124 121.9(9)
H126 C126 C12126 178.0(9)
H126 C126 C125 120.6(9)
H126 C126 C121 117.3(10)
C12126 C126 C125 60.0(6)
C12126 C126 C121 62.2(6)
C125 C126 C121 122.1(9)
C130 C127 C124 113.7(10)
C130 C127 C129 109.5(11)
C130 C127 C128 109.1(9)
C124 C127 C129 111.0(8)
C124 C127 C128 107.5(9)
C129 C127 C128 105.8(10)
H128a C128 H128c 106.1(11)
H128a C128 H128b 104.3(14)
H128a C128 C127 115.6(14)
H128c C128 H128b 103.2(15)
H128c C128 C127 113.7(13)
H128b C128 C127 112.8(10)
H129c C129 H129a 106.3(15)
H129c C129 H129b 106.7(14)
H129c C129 C127 111.3(11)
H129a C129 H129b 106.4(12)
H129a C129 C127 114.0(12)
H129b C129 C127 111.6(13)
H130b C130 H130c 114.4(15)
H130b C130 H130a 107.5(15)
H130b C130 C127 112.5(16)
H130c C130 H130a 105.0(17)
H130c C130 C127 110.5(13)
H130a C130 C127 106.3(12)
C203 N201 C209 122(2)
C203 N201 C208 121.9(14)
C203 N201 C209a 124(3)
C209 N201 C208 115(2)
C209 N201 C209a 7(3)
C208 N201 C209a 114(3)
H203 C203 O206 117.1(12)
H203 C203 N201 117.7(13)
O206 C203 N201 125.2(12)
H208b C208 H208c 108.6(19)
H208b C208 H208a 108(2)
H208b C208 N201 116(2)
H208c C208 H208a 104(2)
H208c C208 N201 113(2)
H208a C208 N201 106.6(15)
C209a C209 H209aa 85(19)
C209a C209 H209c 104(17)
C209a C209 H209b 5(16)
C209a C209 H209a 10E1(2)
C209a C209 H209ab 32(16)
C209a C209 N201 124(18)
H209aa C209 H209c 54(3)
H209aa C209 H209b 90(5)
H209aa C209 H209a 50(3)
H209aa C209 H209ab 107(5)
H209aa C209 N201 149(4)
H209c C209 H209b 107(4)
H209c C209 H209a 99(4)
H209c C209 H209ab 136(4)
H209c C209 N201 119(5)
H209b C209 H209a 98(5)
H209b C209 H209ab 28.6(13)
H209b C209 N201 119(4)
H209a C209 H209ab 91(4)
H209a C209 N201 111(3)
H209ab C209 N201 97(3)
C209 C209a H209aa 77(17)
C209 C209a H209b 17E1(2)
C209 C209a H209c 64(16)
C209 C209a H209a 7E1(2)
C209 C209a H209ab 142(18)
C209 C209a H209ac 12E1(2)
C209 C209a N201 49(17)
H209aa C209a H209b 110(9)
H209aa C209a H209c 50(3)
H209aa C209a H209a 47(4)
H209aa C209a H209ab 126(9)
H209aa C209a H209ac 104(5)
H209aa C209a N201 125(7)
H209b C209a H209c 120(6)
H209b C209a H209a 110(8)
H209b C209a H209ab 33(2)
H209b C209a H209ac 55(4)
H209b C209a N201 124(5)
H209c C209a H209a 92(4)
H209c C209a H209ab 154(6)
H209c C209a H209ac 75(3)
H209c C209a N201 104(5)
H209a C209a H209ab 99(5)
H209a C209a H209ac 145(5)
H209a C209a N201 100(4)
H209ab C209a H209ac 83(4)
H209ab C209a N201 98(3)
H209ac C209a N201 114(5)
O204 C201 C221 108.1(8)
O204 C201 C211 108.0(7)
O204 C201 C202 108.5(7)
C221 C201 C211 109.3(7)
C221 C201 C202 111.0(7)
C211 C201 C202 111.8(8)
H202 C202 O205 109.7(9)
H202 C202 C231 108.0(8)
H202 C202 C201 108.1(8)
O205 C202 C231 109.5(8)
O205 C202 C201 107.9(7)
C231 C202 C201 113.7(8)
C236 C231 C232 117.6(9)
C236 C231 C23136 58.7(6)
C236 C231 C202 123.4(9)
C232 C231 C23136 58.9(6)
C232 C231 C202 119.0(9)
C23136 C231 C202 177.7(9)
H232 C232 C23136 178.5(11)
H232 C232 C231 119.8(10)
H232 C232 C233 121.0(12)
C23136 C232 C231 61.5(7)
C23136 C232 C233 57.6(8)
C231 C232 C233 119.1(11)
H233 C233 C234 123.5(11)
H233 C233 C23136 172.5(14)
H233 C233 C232 113.2(13)
C234 C233 C23136 63.6(9)
C234 C233 C232 123.2(13)
C23136 C233 C232 59.6(7)
C233 C234 C235 116.4(11)
C233 C234 C23136 58.5(8)
C233 C234 C237 121.0(14)
C235 C234 C23136 57.9(8)
C235 C234 C237 122.6(14)
C23136 C234 C237 179.3(15)
H235 C235 C23136 176.3(18)
H235 C235 C234 115.1(13)
H235 C235 C236 122.8(14)
C23136 C235 C234 62.7(8)
C23136 C235 C236 59.4(8)
C234 C235 C236 122.1(12)
H236 C236 C231 117.0(10)
H236 C236 C23136 175.5(13)
H236 C236 C235 121.3(11)
C231 C236 C23136 62.7(7)
C231 C236 C235 121.5(11)
C23136 C236 C235 58.8(8)
H237c C237 H237b 108.5(12)
H237c C237 H237a 106.0(18)
H237c C237 C234 121.3(17)
H237b C237 H237a 108.0(18)
H237b C237 C234 106.7(16)
H237a C237 C234 105.7(11)
H204 O204 C201 111.6(7)
H205 O205 C202 98.8(8)
C216 C211 C212 117.7(8)
C216 C211 C21116 58.9(6)
C216 C211 C201 119.0(8)
C212 C211 C21116 58.8(5)
C212 C211 C201 123.2(8)
C21116 C211 C201 176.2(9)
H212 C212 C21116 178.1(11)
H212 C212 C211 119.5(9)
H212 C212 C213 119.7(10)
C21116 C212 C211 61.4(6)
C21116 C212 C213 59.4(6)
C211 C212 C213 120.8(9)
H213 C213 C21116 177.3(11)
H213 C213 C214 119.9(9)
H213 C213 C212 118.4(10)
C21116 C213 C214 61.9(6)
C21116 C213 C212 59.7(6)
C214 C213 C212 121.6(9)
C215 C214 C213 116.8(8)
C215 C214 C21116 58.3(6)
C215 C214 C217 121.2(9)
C213 C214 C21116 58.5(6)
C213 C214 C217 122.0(9)
C21116 C214 C217 179.2(9)
H215 C215 C21116 177.6(10)
H215 C215 C214 119.9(9)
H215 C215 C216 118.2(10)
C21116 C215 C214 62.1(6)
C21116 C215 C216 59.8(6)
C214 C215 C216 121.9(9)
H216 C216 C21116 177.3(11)
H216 C216 C211 118.6(9)
H216 C216 C215 120.2(9)
C21116 C216 C211 61.8(6)
C21116 C216 C215 59.4(6)
C211 C216 C215 121.2(9)
C220 C217 C214 111.9(9)
C220 C217 C218 114.8(13)
C220 C217 C219 104.0(10)
C214 C217 C218 107.9(10)
C214 C217 C219 111.4(9)
C218 C217 C219 106.7(11)
H218b C218 H218a 112.2(15)
H218b C218 H218c 107.5(17)
H218b C218 C217 112.6(17)
H218a C218 H218c 107(2)
H218a C218 C217 109.9(15)
H218c C218 C217 107.5(12)
H219c C219 H219b 106.3(14)
H219c C219 H219a 104.9(12)
H219c C219 C217 113.7(12)
H219b C219 H219a 106.0(13)
H219b C219 C217 112.3(11)
H219a C219 C217 113.0(13)
H220c C220 H220a 108.8(16)
H220c C220 H220b 108.3(14)
H220c C220 C217 111.9(15)
H220a C220 H220b 107.6(17)
H220a C220 C217 110.6(13)
H220b C220 C217 109.4(13)
C226 C221 C222 117.4(9)
C226 C221 C22126 58.8(6)
C226 C221 C201 122.0(8)
C222 C221 C22126 58.6(6)
C222 C221 C201 120.6(8)
C22126 C221 C201 178.5(7)
H222 C222 C22126 179.0(11)
H222 C222 C223 119.7(10)
H222 C222 C221 119.3(10)
C22126 C222 C223 59.4(6)
C22126 C222 C221 61.6(6)
C223 C222 C221 121.0(9)
H223 C223 C22126 178.1(12)
H223 C223 C222 121.3(10)
H223 C223 C224 115.6(10)
C22126 C223 C222 60.2(6)
C22126 C223 C224 62.9(6)
C222 C223 C224 123.1(9)
C223 C224 C225 114.8(9)
C223 C224 C22126 57.5(6)
C223 C224 C227 123.9(9)
C225 C224 C22126 57.3(6)
C225 C224 C227 121.3(9)
C22126 C224 C227 177.3(8)
H225 C225 C22126 177.2(10)
H225 C225 C226 120.8(10)
H225 C225 C224 116.4(10)
C22126 C225 C226 60.2(6)
C22126 C225 C224 62.5(6)
C226 C225 C224 122.8(9)
H226 C226 C22126 178.0(9)
H226 C226 C225 120.4(10)
H226 C226 C221 118.6(10)
C22126 C226 C225 59.3(6)
C22126 C226 C221 61.7(6)
C225 C226 C221 121.0(9)
C228 C227 C230 108.5(10)
C228 C227 C224 108.1(8)
C228 C227 C229 109.0(9)
C230 C227 C224 112.1(9)
C230 C227 C229 108.6(8)
C224 C227 C229 110.5(9)
H228c C228 H228b 109.1(14)
H228c C228 H228a 108.2(13)
H228c C228 C227 111.4(10)
H228b C228 H228a 108.5(12)
H228b C228 C227 108.3(12)
H228a C228 C227 111.2(12)
H229a C229 H229c 109.4(13)
H229a C229 H229b 106.9(12)
H229a C229 C227 112.9(10)
H229c C229 H229b 105.5(11)
H229c C229 C227 111.5(11)
H229b C229 C227 110.2(11)
H230a C230 H230c 107.1(11)
H230a C230 H230b 107.5(13)
H230a C230 C227 114.2(12)
H230c C230 H230b 104.0(13)
H230c C230 C227 111.2(12)
H230b C230 C227 112.2(10)
H108ac H108b C108 56(3)
H108ab H108c C108 52(3)
H108ab H108c C108a 32(2)
C108 H108c C108a 46(4)
H108c H108ab C108 98(3)
H108c H108ab C108a 130(4)
C108 H108ab C108a 67(6)
H108b H108ac C108 82(3)
H108b H108ac C108a 132(4)
C108 H108ac C108a 54(5)
H209aa H209a C209 40(2)
H209aa H209a C209a 39(2)
C209 H209a C209a 11(4)
H209ab H209b C209a 107(4)
H209ab H209b C209 106(3)
C209a H209b C209 1(5)
H209aa H209c C209 46(3)
H209aa H209c C209a 43(4)
C209 H209c C209a 12(4)
C209 H209aa C209a 18(7)
C209 H209aa H209c 80(4)
C209 H209aa H209a 91(4)
C209a H209aa H209c 87(5)
C209a H209aa H209a 94(5)
H209c H209aa H209a 147.491(9)
H209b H209ab C209a 39(3)
H209b H209ab C209 45.0(18)
C209a H209ab C209 6(3)
C133 C13136 C135 117.9(8)
C133 C13136 C136 178.7(7)
C133 C13136 C132 62.2(7)
C133 C13136 C134 58.4(8)
C133 C13136 C131 120.9(7)
C135 C13136 C136 60.8(7)
C135 C13136 C132 179.8(8)
C135 C13136 C134 59.5(8)
C135 C13136 C131 121.2(7)
C136 C13136 C132 119.1(7)
C136 C13136 C134 120.4(8)
C136 C13136 C131 60.4(6)
C132 C13136 C134 120.6(8)
C132 C13136 C131 58.7(6)
C134 C13136 C131 179.3(8)
C115 C11116 C112 179.8(7)
C115 C11116 C113 118.1(7)
C115 C11116 C116 61.9(6)
C115 C11116 C111 121.1(7)
C115 C11116 C114 58.4(6)
C112 C11116 C113 61.7(6)
C112 C11116 C116 118.3(7)
C112 C11116 C111 59.1(6)
C112 C11116 C114 121.4(7)
C113 C11116 C116 179.4(9)
C113 C11116 C111 120.8(6)
C113 C11116 C114 59.7(6)
C116 C11116 C111 59.2(6)
C116 C11116 C114 120.3(7)
C111 C11116 C114 179.2(7)
C126 C12126 C125 60.4(6)
C126 C12126 C123 179.4(6)
C126 C12126 C122 119.9(7)
C126 C12126 C124 119.6(6)
C126 C12126 C121 59.7(6)
C125 C12126 C123 119.8(7)
C125 C12126 C122 178.8(6)
C125 C12126 C124 59.3(6)
C125 C12126 C121 120.1(6)
C123 C12126 C122 60.0(7)
C123 C12126 C124 60.5(6)
C123 C12126 C121 120.1(6)
C122 C12126 C124 120.5(7)
C122 C12126 C121 60.1(6)
C124 C12126 C121 179.1(6)
C233 C23136 C235 117.3(9)
C233 C23136 C236 179.1(8)
C233 C23136 C232 62.7(8)
C233 C23136 C231 122.3(8)
C233 C23136 C234 57.9(9)
C235 C23136 C236 61.8(8)
C235 C23136 C232 179.5(10)
C235 C23136 C231 120.4(8)
C235 C23136 C234 59.4(9)
C236 C23136 C232 118.1(7)
C236 C23136 C231 58.6(6)
C236 C23136 C234 121.3(9)
C232 C23136 C231 59.6(6)
C232 C23136 C234 120.6(9)
C231 C23136 C234 179.5(9)
C215 C21116 C213 119.2(6)
C215 C21116 C216 60.9(6)
C215 C21116 C212 179.9(7)
C215 C21116 C211 120.1(6)
C215 C21116 C214 59.6(6)
C213 C21116 C216 179.9(7)
C213 C21116 C212 60.9(6)
C213 C21116 C211 120.7(6)
C213 C21116 C214 59.6(6)
C216 C21116 C212 119.0(6)
C216 C21116 C211 59.3(6)
C216 C21116 C214 120.5(6)
C212 C21116 C211 59.8(6)
C212 C21116 C214 120.5(6)
C211 C21116 C214 179.6(7)
C223 C22126 C225 119.8(7)
C223 C22126 C222 60.4(6)
C223 C22126 C226 179.7(7)
C223 C22126 C221 120.2(7)
C223 C22126 C224 59.6(6)
C225 C22126 C222 179.8(7)
C225 C22126 C226 60.4(7)
C225 C22126 C221 120.0(6)
C225 C22126 C224 60.2(6)
C222 C22126 C226 119.3(7)
C222 C22126 C221 59.8(6)
C222 C22126 C224 120.0(6)
C226 C22126 C221 59.5(6)
C226 C22126 C224 120.6(6)
C221 C22126 C224 179.7(6)

loop_
_geom_bond_atom_site_label_1
_geom_bond_atom_site_label_2
_geom_bond_distance
N101 C103 1.286(18)
N101 C109 1.40(3)
N101 C108a 1.42(5)
N101 C108 1.43(5)
O106 C103 1.20(2)
C103 H103 .980(14)
C108 H108ab .77(5)
C108 C108a .89(8)
C108 H108ac .94(4)
C108 H108c .98(5)
C108 H108a 1.11(5)
C108 H108b 1.13(4)
C108a H108aa .75(7)
C108a H108ab .84(6)
C108a H108ac 1.01(5)
C108a H108c 1.22(6)
C109 H109b .92(2)
C109 H109c .95(2)
C109 H109a 1.00(2)
C101 O104 1.451(8)
C101 C121 1.520(10)
C101 C111 1.530(8)
C101 C102 1.540(9)
C102 H102 .949(9)
C102 O105 1.431(13)
C102 C131 1.513(12)
C131 C132 1.368(15)
C131 C136 1.400(14)
C131 C13136 1.408(9)
C132 H132 1.003(11)
C132 C13136 1.381(12)
C132 C133 1.418(15)
C133 H133 .983(13)
C133 C134 1.346(18)
C133 C13136 1.365(14)
C134 C135 1.374(18)
C134 C13136 1.395(11)
C134 C137 1.531(15)
C135 H135 .977(12)
C135 C13136 1.371(13)
C135 C136 1.390(15)
C136 H136 .967(11)
C136 C13136 1.376(12)
C137 H137c .943(14)
C137 H137a .953(17)
C137 H137b .971(17)
O104 H104 .955(8)
O105 H105 .854(8)
C111 C112 1.369(14)
C111 C116 1.377(13)
C111 C11116 1.419(9)
C112 H112 .955(11)
C112 C11116 1.355(11)
C112 C113 1.395(15)
C113 H113 .989(10)
C113 C11116 1.365(11)
C113 C114 1.387(14)
C114 C115 1.351(15)
C114 C11116 1.422(10)
C114 C117 1.518(14)
C115 H115 .938(11)
C115 C11116 1.342(12)
C115 C116 1.392(15)
C116 H116 .971(10)
C116 C11116 1.366(11)
C117 C118 1.44(2)
C117 C120 1.47(2)
C117 C119 1.63(2)
C118 H118b .94(2)
C118 H118c .967(13)
C118 H118a .990(17)
C119 H119c .988(13)
C119 H119a 1.005(17)
C119 H119b 1.019(15)
C120 H120a .957(17)
C120 H120b .959(18)
C120 H120c .97(2)
C121 C126 1.386(13)
C121 C122 1.399(14)
C121 C12126 1.419(11)
C122 H122 .973(10)
C122 C123 1.370(16)
C122 C12126 1.373(10)
C123 H123 .965(10)
C123 C12126 1.368(11)
C123 C124 1.406(13)
C124 C125 1.378(14)
C124 C12126 1.419(11)
C124 C127 1.524(15)
C125 H125 .951(9)
C125 C12126 1.366(10)
C125 C126 1.372(15)
C126 H126 .957(10)
C126 C12126 1.362(11)
C127 C130 1.506(17)
C127 C129 1.551(17)
C127 C128 1.555(16)
C128 H128a .941(15)
C128 H128c .951(14)
C128 H128b 1.003(15)
C129 H129c .931(14)
C129 H129a .942(15)
C129 H129b .974(13)
C130 H130b .898(17)
C130 H130c .930(18)
C130 H130a 1.004(15)
N201 C203 1.311(16)
N201 C209 1.36(5)
N201 C208 1.43(2)
N201 C209a 1.49(6)
O206 C203 1.198(18)
C203 H203 .953(12)
C208 H208b .92(2)
C208 H208c .97(3)
C208 H208a .99(2)
C209 C209a .22(8)
C209 H209aa .69(5)
C209 H209c .95(4)
C209 H209b .96(4)
C209 H209a 1.07(5)
C209 H209ab 1.30(4)
C209a H209aa .70(5)
C209a H209b .74(7)
C209a H209c 1.02(5)
C209a H209a 1.11(6)
C209a H209ab 1.12(6)
C209a H209ac 1.24(6)
C201 O204 1.439(12)
C201 C221 1.511(14)
C201 C211 1.548(12)
C201 C202 1.552(13)
C202 H202 .948(9)
C202 O205 1.427(13)
C202 C231 1.503(12)
C231 C236 1.355(14)
C231 C232 1.385(15)
C231 C23136 1.412(10)
C232 H232 .984(12)
C232 C23136 1.376(13)
C232 C233 1.417(16)
C233 H233 1.070(15)
C233 C234 1.34(2)
C233 C23136 1.347(16)
C234 C235 1.37(2)
C234 C23136 1.415(12)
C234 C237 1.510(18)
C235 H235 .969(14)
C235 C23136 1.348(15)
C235 C236 1.390(18)
C236 H236 1.021(12)
C236 C23136 1.357(13)
C237 H237c .98(2)
C237 H237b .99(2)
C237 H237a 1.026(17)
O204 H204 1.039(8)
O205 H205 .809(8)
C211 C216 1.372(13)
C211 C212 1.385(14)
C211 C21116 1.408(9)
C212 H212 .972(10)
C212 C21116 1.371(10)
C212 C213 1.387(13)
C213 H213 .977(10)
C213 C21116 1.367(11)
C213 C214 1.383(14)
C214 C215 1.380(14)
C214 C21116 1.415(10)
C214 C217 1.529(13)
C215 H215 .960(10)
C215 C21116 1.362(11)
C215 C216 1.383(13)
C216 H216 .984(10)
C216 C21116 1.367(11)
C217 C220 1.522(19)
C217 C218 1.54(2)
C217 C219 1.540(18)
C218 H218b .92(2)
C218 H218a .933(14)
C218 H218c .98(2)
C219 H219c .955(12)
C219 H219b .960(16)
C219 H219a .961(13)
C220 H220c .943(17)
C220 H220a .950(15)
C220 H220b .952(17)
C221 C226 1.386(14)
C221 C222 1.390(13)
C221 C22126 1.415(11)
C222 H222 .959(10)
C222 C22126 1.372(11)
C222 C223 1.375(15)
C223 H223 .949(10)
C223 C22126 1.361(11)
C223 C224 1.391(14)
C224 C225 1.405(14)
C224 C22126 1.436(11)
C224 C227 1.527(15)
C225 H225 .965(10)
C225 C22126 1.362(11)
C225 C226 1.378(15)
C226 H226 .964(10)
C226 C22126 1.375(10)
C227 C228 1.519(17)
C227 C230 1.525(16)
C227 C229 1.528(14)
C228 H228c .943(14)
C228 H228b .948(14)
C228 H228a .951(12)
C229 H229a .936(14)
C229 H229c .956(13)
C229 H229b .975(12)
C230 H230a .947(13)
C230 H230c .955(14)
C230 H230b .956(12)
H108b H108ac .76274(5)
H108c H108ab .49858(10)
H209a H209aa .81676(15)
H209b H209ab .64764(5)
H209c H209aa .7801(2)
